data_4315639
loop_
_publ_author_name
'Yoshimi Oka'
'Nobuyuki Tamaoki'

_publ_contact_author 'Nobuyuki Tamaoki'
_publ_contact_author_email tamaoki@es.hokudai.ac.jp
_publ_section_title
;
 Structure of Silver(I) Complex Prepared from Azobenzenonaphthalenophane,
 Photochemical Coordination Change of Silver(I) and Silver(I)-Induced
 Acceleration of Z-E Thermal Isomerization of Azobenzene Unit
;
_journal_name_full 'Inorganic Chemistry'
_journal_page_first 4765
_journal_page_last 4767
_journal_paper_doi 10.1021/ic100317p
_journal_volume 49
_journal_year 2010
_chemical_formula_sum 'C58 H52 Ag2 F6 N4 O14 S2'
_chemical_formula_weight 1422.9
_chemical_name_common Ag2(C26H22N2O4)2(CF3SO3)2
_space_group_IT_number 14
_symmetry_cell_setting monoclinic
_symmetry_space_group_name_Hall '-P 2yn'
_symmetry_space_group_name_H-M 'P 1 21/n 1'
_atom_sites_solution_hydrogens geom
_atom_sites_solution_primary direct
_atom_sites_solution_secondary difmap
_audit_creation_method SHELXL-97
_cell_angle_alpha 90.00
_cell_angle_beta 102.8400(10)
_cell_angle_gamma 90.00
_cell_formula_units_Z 2
_cell_length_a 12.8738(6)
_cell_length_b 15.4767(7)
_cell_length_c 14.3078(7)
_cell_measurement_reflns_used 9760
_cell_measurement_temperature 183(2)
_cell_measurement_theta_max 28.117
_cell_measurement_theta_min 2.333
_cell_volume 2779.5(2)
_computing_cell_refinement 'Bruker SMART'
_computing_data_collection 'Bruker SMART'
_computing_data_reduction 'Bruker SAINT'
_computing_molecular_graphics 'Bruker SHELXTL'
_computing_publication_material 'Bruker SHELXTL'
_computing_structure_refinement 'SHELXL-97 (Sheldrick, 1997)'
_computing_structure_solution 'SHELXS-97 (Sheldrick, 1990)'
_diffrn_ambient_temperature 183(2)
_diffrn_detector_area_resol_mean 8.366
_diffrn_measured_fraction_theta_full 0.984
_diffrn_measured_fraction_theta_max 0.923
_diffrn_measurement_device_type 'CCD area detector'
_diffrn_measurement_method 'phi and omega scans'
_diffrn_radiation_monochromator graphite
_diffrn_radiation_source 'fine-focus sealed tube'
_diffrn_radiation_type MoK\a
_diffrn_radiation_wavelength 0.71069
_diffrn_reflns_av_R_equivalents 0.0170
_diffrn_reflns_av_sigmaI/netI 0.0201
_diffrn_reflns_limit_h_max 16
_diffrn_reflns_limit_h_min -13
_diffrn_reflns_limit_k_max 20
_diffrn_reflns_limit_k_min -20
_diffrn_reflns_limit_l_max 16
_diffrn_reflns_limit_l_min -18
_diffrn_reflns_number 16727
_diffrn_reflns_theta_full 27.18
_diffrn_reflns_theta_max 28.23
_diffrn_reflns_theta_min 1.93
_diffrn_standards_decay_% 0.0
_diffrn_standards_interval_time 895
_diffrn_standards_number 191
_exptl_absorpt_coefficient_mu 0.873
_exptl_absorpt_correction_T_max 0.9828
_exptl_absorpt_correction_T_min 0.8114
_exptl_absorpt_correction_type multi-scan
_exptl_absorpt_process_details sadabs
_exptl_crystal_colour orange
_exptl_crystal_density_diffrn 1.700
_exptl_crystal_density_method 'not measured'
_exptl_crystal_description rectangular
_exptl_crystal_F_000 1440
_exptl_crystal_size_max 0.25
_exptl_crystal_size_mid 0.02
_exptl_crystal_size_min 0.02
_refine_diff_density_max 0.573
_refine_diff_density_min -0.515
_refine_diff_density_rms 0.058
_refine_ls_extinction_method none
_refine_ls_goodness_of_fit_ref 1.032
_refine_ls_hydrogen_treatment constr
_refine_ls_matrix_type full
_refine_ls_number_parameters 388
_refine_ls_number_reflns 6334
_refine_ls_number_restraints 0
_refine_ls_restrained_S_all 1.032
_refine_ls_R_factor_all 0.0332
_refine_ls_R_factor_gt 0.0281
_refine_ls_shift/su_max 0.014
_refine_ls_shift/su_mean 0.002
_refine_ls_structure_factor_coef Fsqd
_refine_ls_weighting_details 'calc w=1/[\s^2^(Fo^2^)+(0.0398P)^2^+1.6163P] where P=(Fo^2^+2Fc^2^)/3'
_refine_ls_weighting_scheme calc
_refine_ls_wR_factor_gt 0.0737
_refine_ls_wR_factor_ref 0.0769
_reflns_number_gt 5586
_reflns_number_total 6334
_reflns_threshold_expression >2sigma(I)
_cod_data_source_file ic100317p_si_002_1.cif
_cod_data_source_block Ag2(C26H22N2O4)2(CF3SO3)2
_cod_depositor_comments
;
The following automatic conversions were performed:

'_symmetry_cell_setting' value 'Monoclinic' changed to 'monoclinic'
according to the built-in table from CIF Core dictionary named
'cif_core.dic' version 2.4.1 from 2010-06-29.

Automatic conversion script
Id: cif_fix_values 1646 2011-03-28 12:23:43Z adriana 
;
_cod_database_code 4315639

loop_
_symmetry_equiv_pos_as_xyz
'x, y, z'
'-x+1/2, y+1/2, -z+1/2'
'-x, -y, -z'
'x-1/2, -y-1/2, z-1/2'

loop_
_atom_site_label
_atom_site_type_symbol
_atom_site_fract_x
_atom_site_fract_y
_atom_site_fract_z
_atom_site_U_iso_or_equiv
_atom_site_adp_type
_atom_site_occupancy
_atom_site_symmetry_multiplicity
_atom_site_calc_flag
_atom_site_refinement_flags
_atom_site_disorder_assembly
_atom_site_disorder_group
Ag1 Ag 0.524014(13) 0.353404(10) 0.619928(11) 0.03722(6) Uani 1 1 d . . .
S1 S 0.34171(4) 0.53364(3) 0.52663(4) 0.03304(11) Uani 1 1 d . . .
F1 F 0.16523(13) 0.44719(10) 0.45704(12) 0.0608(4) Uani 1 1 d . . .
F2 F 0.16644(13) 0.51348(11) 0.58811(11) 0.0600(4) Uani 1 1 d . . .
F3 F 0.14514(11) 0.58465(10) 0.45765(13) 0.0618(4) Uani 1 1 d . . .
O1 O 0.92086(11) 0.07826(10) 0.63541(11) 0.0388(3) Uani 1 1 d . . .
O2 O 0.66409(11) 0.03324(10) 0.56160(11) 0.0390(3) Uani 1 1 d . . .
O3 O 0.27070(11) 0.20251(9) 0.63172(10) 0.0346(3) Uani 1 1 d . . .
O4 O 0.17234(13) 0.33184(11) 0.78836(12) 0.0459(4) Uani 1 1 d . . .
O5 O 0.36119(14) 0.53713(11) 0.43138(12) 0.0471(4) Uani 1 1 d . . .
O6 O 0.38101(15) 0.45809(13) 0.58015(16) 0.0651(6) Uani 1 1 d . . .
O7 O 0.35943(15) 0.61364(13) 0.57726(14) 0.0566(5) Uani 1 1 d . . .
N1 N 0.59969(14) 0.26515(11) 0.83007(11) 0.0335(4) Uani 1 1 d . . .
N2 N 0.62888(13) 0.28707(11) 0.75545(11) 0.0304(3) Uani 1 1 d . . .
C1 C 0.86175(15) 0.13765(13) 0.67254(15) 0.0336(4) Uani 1 1 d . . .
C2 C 0.82739(16) 0.21410(14) 0.62536(16) 0.0369(4) Uani 1 1 d . . .
H2 H 0.8526 0.2307 0.5704 0.044 Uiso 1 1 calc R . .
C3 C 0.75637(16) 0.26601(13) 0.65873(15) 0.0358(4) Uani 1 1 d . . .
H3 H 0.7318 0.3181 0.6260 0.043 Uiso 1 1 calc R . .
C4 C 0.72069(15) 0.24258(12) 0.73970(13) 0.0301(4) Uani 1 1 d . . .
C5 C 0.76356(17) 0.16990(14) 0.79184(14) 0.0352(4) Uani 1 1 d . . .
H5 H 0.7434 0.1559 0.8500 0.042 Uiso 1 1 calc R . .
C6 C 0.83497(17) 0.11840(14) 0.75918(14) 0.0358(4) Uani 1 1 d . . .
H6 H 0.8659 0.0699 0.7956 0.043 Uiso 1 1 calc R . .
C7 C 0.87742(19) 0.05491(16) 0.53589(16) 0.0434(5) Uani 1 1 d . . .
H7A H 0.9360 0.0515 0.5014 0.052 Uiso 1 1 calc R . .
H7B H 0.8273 0.1004 0.5050 0.052 Uiso 1 1 calc R . .
C8 C 0.81999(18) -0.03071(16) 0.52799(16) 0.0437(5) Uani 1 1 d . . .
H8A H 0.8733 -0.0772 0.5471 0.052 Uiso 1 1 calc R . .
H8B H 0.7844 -0.0405 0.4600 0.052 Uiso 1 1 calc R . .
C9 C 0.73753(17) -0.03779(14) 0.58852(16) 0.0393(5) Uani 1 1 d . . .
H9A H 0.6993 -0.0936 0.5765 0.047 Uiso 1 1 calc R . .
H9B H 0.7722 -0.0343 0.6575 0.047 Uiso 1 1 calc R . .
C10 C 0.58397(16) 0.04119(13) 0.60945(14) 0.0343(4) Uani 1 1 d . . .
C11 C 0.56685(17) -0.01275(14) 0.68051(16) 0.0395(5) Uani 1 1 d . . .
H11 H 0.6129 -0.0605 0.7003 0.047 Uiso 1 1 calc R . .
C12 C 0.48052(18) 0.00294(14) 0.72411(16) 0.0409(5) Uani 1 1 d . . .
H12 H 0.4701 -0.0343 0.7740 0.049 Uiso 1 1 calc R . .
C13 C 0.41185(17) 0.06956(14) 0.69705(15) 0.0376(4) Uani 1 1 d . . .
H13 H 0.3533 0.0778 0.7265 0.045 Uiso 1 1 calc R . .
C14 C 0.42872(15) 0.12725(13) 0.62365(14) 0.0314(4) Uani 1 1 d . . .
C15 C 0.51525(15) 0.11360(13) 0.58029(14) 0.0309(4) Uani 1 1 d . . .
C16 C 0.53390(16) 0.17116(14) 0.50719(15) 0.0360(4) Uani 1 1 d . . .
H16 H 0.5918 0.1615 0.4774 0.043 Uiso 1 1 calc R . .
C17 C 0.46748(16) 0.24001(14) 0.48089(14) 0.0338(4) Uani 1 1 d . . .
H17 H 0.4803 0.2791 0.4335 0.041 Uiso 1 1 calc R . .
C18 C 0.37921(16) 0.25372(13) 0.52384(14) 0.0340(4) Uani 1 1 d . . .
H18 H 0.3341 0.3022 0.5054 0.041 Uiso 1 1 calc R . .
C19 C 0.35858(16) 0.19738(13) 0.59189(14) 0.0318(4) Uani 1 1 d . . .
C20 C 0.19591(16) 0.27037(15) 0.59596(15) 0.0381(5) Uani 1 1 d . . .
H20A H 0.1762 0.2683 0.5251 0.046 Uiso 1 1 calc R . .
H20B H 0.2288 0.3273 0.6154 0.046 Uiso 1 1 calc R . .
C21 C 0.09682(17) 0.25896(16) 0.63620(17) 0.0431(5) Uani 1 1 d . . .
H21A H 0.0468 0.3064 0.6111 0.052 Uiso 1 1 calc R . .
H21B H 0.0620 0.2042 0.6108 0.052 Uiso 1 1 calc R . .
C22 C 0.11271(18) 0.25756(17) 0.74427(17) 0.0457(5) Uani 1 1 d . . .
H22A H 0.0423 0.2566 0.7614 0.055 Uiso 1 1 calc R . .
H22B H 0.1512 0.2042 0.7697 0.055 Uiso 1 1 calc R . .
C23 C 0.28089(16) 0.32096(14) 0.81256(14) 0.0352(4) Uani 1 1 d . . .
C24 C 0.32825(17) 0.24849(14) 0.86122(14) 0.0357(4) Uani 1 1 d . . .
H24 H 0.2865 0.2077 0.8863 0.043 Uiso 1 1 calc R . .
C25 C 0.43652(17) 0.23624(14) 0.87287(13) 0.0338(4) Uani 1 1 d . . .
H25 H 0.4698 0.1872 0.9067 0.041 Uiso 1 1 calc R . .
C26 C 0.49693(16) 0.29579(13) 0.83508(13) 0.0322(4) Uani 1 1 d . . .
C27 C 0.45188(17) 0.37371(14) 0.79735(14) 0.0349(4) Uani 1 1 d . . .
H27 H 0.4951 0.4173 0.7787 0.042 Uiso 1 1 calc R . .
C28 C 0.34367(18) 0.38695(14) 0.78727(14) 0.0368(4) Uani 1 1 d . . .
H28 H 0.3123 0.4404 0.7634 0.044 Uiso 1 1 calc R . .
C29 C 0.19735(18) 0.51861(14) 0.50565(16) 0.0390(5) Uani 1 1 d . . .

loop_
_atom_site_aniso_label
_atom_site_aniso_U_11
_atom_site_aniso_U_22
_atom_site_aniso_U_33
_atom_site_aniso_U_23
_atom_site_aniso_U_13
_atom_site_aniso_U_12
Ag1 0.03837(10) 0.03749(10) 0.03318(9) 0.00754(6) 0.00235(7) 0.00296(6)
S1 0.0381(3) 0.0286(2) 0.0344(2) 0.00452(19) 0.0123(2) 0.00552(19)
F1 0.0617(9) 0.0465(8) 0.0758(11) -0.0181(7) 0.0188(8) -0.0149(7)
F2 0.0552(9) 0.0757(11) 0.0581(9) 0.0021(8) 0.0319(7) -0.0002(8)
F3 0.0432(8) 0.0510(9) 0.0866(11) 0.0231(8) 0.0049(7) 0.0087(6)
O1 0.0297(7) 0.0396(8) 0.0437(8) 0.0022(6) 0.0006(6) 0.0053(6)
O2 0.0305(7) 0.0448(8) 0.0397(8) 0.0022(6) 0.0037(6) 0.0061(6)
O3 0.0304(7) 0.0367(7) 0.0357(7) 0.0034(6) 0.0050(6) 0.0024(6)
O4 0.0359(8) 0.0538(10) 0.0477(9) -0.0023(7) 0.0086(7) 0.0040(7)
O5 0.0562(10) 0.0499(9) 0.0408(8) -0.0010(7) 0.0224(8) -0.0073(8)
O6 0.0530(11) 0.0609(12) 0.0863(14) 0.0434(11) 0.0258(10) 0.0213(9)
O7 0.0515(10) 0.0577(11) 0.0628(11) -0.0250(9) 0.0171(9) -0.0086(9)
N1 0.0346(9) 0.0377(9) 0.0256(8) 0.0002(7) 0.0009(6) -0.0059(7)
N2 0.0304(8) 0.0313(8) 0.0272(8) 0.0005(6) 0.0015(6) -0.0061(6)
C1 0.0245(9) 0.0343(10) 0.0382(10) 0.0017(8) -0.0013(8) -0.0016(7)
C2 0.0331(10) 0.0384(11) 0.0406(11) 0.0114(9) 0.0111(9) 0.0013(8)
C3 0.0320(10) 0.0325(10) 0.0424(11) 0.0111(8) 0.0068(8) 0.0000(8)
C4 0.0283(9) 0.0307(9) 0.0281(9) 0.0000(7) -0.0006(7) -0.0048(7)
C5 0.0409(11) 0.0381(10) 0.0223(8) 0.0018(8) -0.0019(8) -0.0038(9)
C6 0.0389(11) 0.0319(10) 0.0298(9) 0.0043(8) -0.0068(8) -0.0004(8)
C7 0.0436(12) 0.0489(13) 0.0385(11) 0.0048(10) 0.0109(9) 0.0102(10)
C8 0.0380(11) 0.0493(13) 0.0400(11) -0.0066(10) 0.0004(9) 0.0109(10)
C9 0.0362(11) 0.0355(11) 0.0416(11) -0.0017(9) -0.0011(9) 0.0049(8)
C10 0.0302(10) 0.0344(10) 0.0342(10) -0.0022(8) -0.0018(8) -0.0017(8)
C11 0.0374(11) 0.0332(11) 0.0439(12) 0.0058(9) 0.0004(9) -0.0004(8)
C12 0.0460(12) 0.0359(11) 0.0388(11) 0.0094(9) 0.0054(9) -0.0065(9)
C13 0.0383(11) 0.0374(11) 0.0352(10) 0.0007(8) 0.0042(8) -0.0047(9)
C14 0.0293(9) 0.0323(10) 0.0286(9) -0.0035(7) -0.0017(7) -0.0045(7)
C15 0.0274(9) 0.0308(9) 0.0297(9) -0.0024(8) -0.0040(7) -0.0028(7)
C16 0.0296(10) 0.0420(11) 0.0331(10) 0.0018(8) -0.0001(8) -0.0008(8)
C17 0.0327(10) 0.0389(11) 0.0274(9) 0.0069(8) 0.0013(7) -0.0015(8)
C18 0.0346(10) 0.0348(10) 0.0299(9) 0.0023(8) 0.0015(8) 0.0001(8)
C19 0.0323(10) 0.0334(10) 0.0271(9) -0.0024(7) 0.0009(7) -0.0032(8)
C20 0.0341(10) 0.0427(11) 0.0346(10) 0.0018(9) 0.0015(8) 0.0047(9)
C21 0.0309(10) 0.0500(13) 0.0460(12) 0.0017(10) 0.0031(9) 0.0030(9)
C22 0.0338(11) 0.0563(14) 0.0467(13) 0.0067(11) 0.0081(9) -0.0062(10)
C23 0.0360(10) 0.0406(11) 0.0287(9) -0.0036(8) 0.0065(8) -0.0006(8)
C24 0.0386(11) 0.0399(11) 0.0288(9) 0.0021(8) 0.0080(8) -0.0068(9)
C25 0.0392(11) 0.0358(10) 0.0241(9) 0.0027(7) 0.0020(8) -0.0025(8)
C26 0.0347(10) 0.0367(10) 0.0227(8) -0.0030(7) 0.0012(7) -0.0042(8)
C27 0.0426(11) 0.0342(10) 0.0272(9) -0.0024(8) 0.0061(8) -0.0076(8)
C28 0.0454(12) 0.0333(10) 0.0311(10) -0.0021(8) 0.0069(9) 0.0010(9)
C29 0.0435(12) 0.0315(10) 0.0438(12) 0.0025(9) 0.0135(9) 0.0022(8)

loop_
_atom_type_symbol
_atom_type_description
_atom_type_scat_dispersion_real
_atom_type_scat_dispersion_imag
_atom_type_scat_source
Ag Ag -0.8971 1.1015 'International Tables Vol C Tables 4.2.6.8 and 6.1.1.4'
C C 0.0033 0.0016 'International Tables Vol C Tables 4.2.6.8 and 6.1.1.4'
H H 0.0000 0.0000 'International Tables Vol C Tables 4.2.6.8 and 6.1.1.4'
N N 0.0061 0.0033 'International Tables Vol C Tables 4.2.6.8 and 6.1.1.4'
O O 0.0106 0.0060 'International Tables Vol C Tables 4.2.6.8 and 6.1.1.4'
S S 0.1246 0.1234 'International Tables Vol C Tables 4.2.6.8 and 6.1.1.4'
F F 0.0171 0.0103 'International Tables Vol C Tables 4.2.6.8 and 6.1.1.4'

loop_
_geom_angle_atom_site_label_1
_geom_angle_atom_site_label_2
_geom_angle_atom_site_label_3
_geom_angle
_geom_angle_site_symmetry_1
_geom_angle_site_symmetry_3
_geom_angle_publ_flag
N2 Ag1 O6 139.15(7) . . ?
N2 Ag1 O5 105.94(6) . 3_666 ?
O6 Ag1 O5 86.85(6) . 3_666 ?
O6 S1 O7 116.16(14) . . ?
O6 S1 O5 115.01(12) . . ?
O7 S1 O5 113.95(11) . . ?
O6 S1 C29 102.11(11) . . ?
O7 S1 C29 103.62(10) . . ?
O5 S1 C29 103.50(10) . . ?
C1 O1 C7 114.79(16) . . ?
C10 O2 C9 117.24(17) . . ?
C19 O3 C20 116.17(16) . . ?
C23 O4 C22 115.09(18) . . ?
S1 O5 Ag1 123.33(10) . 3_666 ?
S1 O6 Ag1 146.50(11) . . ?
N2 N1 C26 114.24(16) . . ?
N1 N2 C4 114.75(16) . . ?
N1 N2 Ag1 126.66(13) . . ?
C4 N2 Ag1 115.23(12) . . ?
O1 C1 C2 121.85(19) . . ?
O1 C1 C6 118.02(18) . . ?
C2 C1 C6 120.1(2) . . ?
C3 C2 C1 119.56(19) . . ?
C3 C2 H2 120.2 . . ?
C1 C2 H2 120.2 . . ?
C2 C3 C4 120.34(19) . . ?
C2 C3 H3 119.8 . . ?
C4 C3 H3 119.8 . . ?
C3 C4 C5 119.54(19) . . ?
C3 C4 N2 116.44(17) . . ?
C5 C4 N2 123.21(18) . . ?
C6 C5 C4 120.07(19) . . ?
C6 C5 H5 120.0 . . ?
C4 C5 H5 120.0 . . ?
C5 C6 C1 119.72(19) . . ?
C5 C6 H6 120.1 . . ?
C1 C6 H6 120.1 . . ?
O1 C7 C8 111.51(18) . . ?
O1 C7 H7A 109.3 . . ?
C8 C7 H7A 109.3 . . ?
O1 C7 H7B 109.3 . . ?
C8 C7 H7B 109.3 . . ?
H7A C7 H7B 108.0 . . ?
C7 C8 C9 114.48(19) . . ?
C7 C8 H8A 108.6 . . ?
C9 C8 H8A 108.6 . . ?
C7 C8 H8B 108.6 . . ?
C9 C8 H8B 108.6 . . ?
H8A C8 H8B 107.6 . . ?
O2 C9 C8 107.01(18) . . ?
O2 C9 H9A 110.3 . . ?
C8 C9 H9A 110.3 . . ?
O2 C9 H9B 110.3 . . ?
C8 C9 H9B 110.3 . . ?
H9A C9 H9B 108.6 . . ?
O2 C10 C11 125.54(19) . . ?
O2 C10 C15 114.31(18) . . ?
C11 C10 C15 120.1(2) . . ?
C10 C11 C12 119.7(2) . . ?
C10 C11 H11 120.2 . . ?
C12 C11 H11 120.2 . . ?
C13 C12 C11 122.1(2) . . ?
C13 C12 H12 118.9 . . ?
C11 C12 H12 118.9 . . ?
C12 C13 C14 119.2(2) . . ?
C12 C13 H13 120.4 . . ?
C14 C13 H13 120.4 . . ?
C15 C14 C19 118.90(18) . . ?
C15 C14 C13 119.62(19) . . ?
C19 C14 C13 121.46(19) . . ?
C14 C15 C16 120.38(18) . . ?
C14 C15 C10 119.21(18) . . ?
C16 C15 C10 120.41(19) . . ?
C17 C16 C15 119.3(2) . . ?
C17 C16 H16 120.3 . . ?
C15 C16 H16 120.3 . . ?
C16 C17 C18 120.57(19) . . ?
C16 C17 H17 119.7 . . ?
C18 C17 H17 119.7 . . ?
C19 C18 C17 120.62(19) . . ?
C19 C18 H18 119.7 . . ?
C17 C18 H18 119.7 . . ?
O3 C19 C18 124.16(18) . . ?
O3 C19 C14 115.72(17) . . ?
C18 C19 C14 120.10(19) . . ?
O3 C20 C21 109.36(18) . . ?
O3 C20 H20A 109.8 . . ?
C21 C20 H20A 109.8 . . ?
O3 C20 H20B 109.8 . . ?
C21 C20 H20B 109.8 . . ?
H20A C20 H20B 108.3 . . ?
C22 C21 C20 116.98(18) . . ?
C22 C21 H21A 108.1 . . ?
C20 C21 H21A 108.1 . . ?
C22 C21 H21B 108.1 . . ?
C20 C21 H21B 108.1 . . ?
H21A C21 H21B 107.3 . . ?
O4 C22 C21 111.84(19) . . ?
O4 C22 H22A 109.2 . . ?
C21 C22 H22A 109.2 . . ?
O4 C22 H22B 109.2 . . ?
C21 C22 H22B 109.2 . . ?
H22A C22 H22B 107.9 . . ?
O4 C23 C24 122.3(2) . . ?
O4 C23 C28 117.3(2) . . ?
C24 C23 C28 120.3(2) . . ?
C25 C24 C23 119.41(19) . . ?
C25 C24 H24 120.3 . . ?
C23 C24 H24 120.3 . . ?
C24 C25 C26 119.96(19) . . ?
C24 C25 H25 120.0 . . ?
C26 C25 H25 120.0 . . ?
C25 C26 C27 120.23(19) . . ?
C25 C26 N1 113.92(18) . . ?
C27 C26 N1 125.50(18) . . ?
C28 C27 C26 119.41(19) . . ?
C28 C27 H27 120.3 . . ?
C26 C27 H27 120.3 . . ?
C27 C28 C23 119.4(2) . . ?
C27 C28 H28 120.3 . . ?
C23 C28 H28 120.3 . . ?
F1 C29 F3 107.95(19) . . ?
F1 C29 F2 107.27(19) . . ?
F3 C29 F2 106.75(18) . . ?
F1 C29 S1 112.33(15) . . ?
F3 C29 S1 111.45(15) . . ?
F2 C29 S1 110.82(16) . . ?

loop_
_geom_bond_atom_site_label_1
_geom_bond_atom_site_label_2
_geom_bond_distance
_geom_bond_site_symmetry_2
_geom_bond_publ_flag
Ag1 N2 2.3394(16) . ?
Ag1 O6 2.4233(17) . ?
Ag1 O5 2.4649(16) 3_666 ?
S1 O6 1.4274(17) . ?
S1 O7 1.4269(18) . ?
S1 O5 1.4404(16) . ?
S1 C29 1.830(2) . ?
F1 C29 1.322(3) . ?
F2 C29 1.329(3) . ?
F3 C29 1.328(3) . ?
O1 C1 1.373(3) . ?
O1 C7 1.455(3) . ?
O2 C10 1.364(3) . ?
O2 C9 1.445(2) . ?
O3 C19 1.377(2) . ?
O3 C20 1.440(2) . ?
O4 C23 1.373(3) . ?
O4 C22 1.447(3) . ?
O5 Ag1 2.4649(16) 3_666 ?
N1 N2 1.255(2) . ?
N1 C26 1.422(3) . ?
N2 C4 1.428(3) . ?
C1 C2 1.385(3) . ?
C1 C6 1.391(3) . ?
C2 C3 1.380(3) . ?
C2 H2 0.9500 . ?
C3 C4 1.386(3) . ?
C3 H3 0.9500 . ?
C4 C5 1.394(3) . ?
C5 C6 1.375(3) . ?
C5 H5 0.9500 . ?
C6 H6 0.9500 . ?
C7 C8 1.509(3) . ?
C7 H7A 0.9900 . ?
C7 H7B 0.9900 . ?
C8 C9 1.516(3) . ?
C8 H8A 0.9900 . ?
C8 H8B 0.9900 . ?
C9 H9A 0.9900 . ?
C9 H9B 0.9900 . ?
C10 C11 1.371(3) . ?
C10 C15 1.431(3) . ?
C11 C12 1.411(3) . ?
C11 H11 0.9500 . ?
C12 C13 1.357(3) . ?
C12 H12 0.9500 . ?
C13 C14 1.431(3) . ?
C13 H13 0.9500 . ?
C14 C15 1.406(3) . ?
C14 C19 1.420(3) . ?
C15 C16 1.434(3) . ?
C16 C17 1.366(3) . ?
C16 H16 0.9500 . ?
C17 C18 1.423(3) . ?
C17 H17 0.9500 . ?
C18 C19 1.376(3) . ?
C18 H18 0.9500 . ?
C20 C21 1.522(3) . ?
C20 H20A 0.9900 . ?
C20 H20B 0.9900 . ?
C21 C22 1.514(3) . ?
C21 H21A 0.9900 . ?
C21 H21B 0.9900 . ?
C22 H22A 0.9900 . ?
C22 H22B 0.9900 . ?
C23 C24 1.388(3) . ?
C23 C28 1.399(3) . ?
C24 C25 1.380(3) . ?
C24 H24 0.9500 . ?
C25 C26 1.390(3) . ?
C25 H25 0.9500 . ?
C26 C27 1.394(3) . ?
C27 C28 1.384(3) . ?
C27 H27 0.9500 . ?
C28 H28 0.9500 . ?

loop_
_geom_torsion_atom_site_label_1
_geom_torsion_atom_site_label_2
_geom_torsion_atom_site_label_3
_geom_torsion_atom_site_label_4
_geom_torsion
_geom_torsion_site_symmetry_1
_geom_torsion_site_symmetry_2
_geom_torsion_site_symmetry_3
_geom_torsion_site_symmetry_4
_geom_torsion_publ_flag
O6 S1 O5 Ag1 -115.51(13) . . . 3_666 ?
O7 S1 O5 Ag1 22.19(16) . . . 3_666 ?
C29 S1 O5 Ag1 134.01(11) . . . 3_666 ?
O7 S1 O6 Ag1 -97.6(3) . . . . ?
O5 S1 O6 Ag1 39.1(3) . . . . ?
C29 S1 O6 Ag1 150.4(3) . . . . ?
N2 Ag1 O6 S1 132.5(2) . . . . ?
O5 Ag1 O6 S1 21.6(3) 3_666 . . . ?
C26 N1 N2 C4 -167.51(16) . . . . ?
C26 N1 N2 Ag1 -9.4(2) . . . . ?
O6 Ag1 N2 N1 35.6(2) . . . . ?
O5 Ag1 N2 N1 139.67(15) 3_666 . . . ?
O6 Ag1 N2 C4 -166.34(12) . . . . ?
O5 Ag1 N2 C4 -62.28(13) 3_666 . . . ?
C7 O1 C1 C2 -49.8(3) . . . . ?
C7 O1 C1 C6 129.0(2) . . . . ?
O1 C1 C2 C3 171.18(19) . . . . ?
C6 C1 C2 C3 -7.6(3) . . . . ?
C1 C2 C3 C4 0.9(3) . . . . ?
C2 C3 C4 C5 5.2(3) . . . . ?
C2 C3 C4 N2 -164.78(19) . . . . ?
N1 N2 C4 C3 -179.02(17) . . . . ?
Ag1 N2 C4 C3 20.3(2) . . . . ?
N1 N2 C4 C5 11.4(3) . . . . ?
Ag1 N2 C4 C5 -149.35(15) . . . . ?
C3 C4 C5 C6 -4.7(3) . . . . ?
N2 C4 C5 C6 164.59(18) . . . . ?
C4 C5 C6 C1 -1.9(3) . . . . ?
O1 C1 C6 C5 -170.71(18) . . . . ?
C2 C1 C6 C5 8.1(3) . . . . ?
C1 O1 C7 C8 -100.8(2) . . . . ?
O1 C7 C8 C9 51.5(2) . . . . ?
C10 O2 C9 C8 -178.19(17) . . . . ?
C7 C8 C9 O2 55.9(2) . . . . ?
C9 O2 C10 C11 -0.4(3) . . . . ?
C9 O2 C10 C15 179.07(16) . . . . ?
O2 C10 C11 C12 -179.9(2) . . . . ?
C15 C10 C11 C12 0.6(3) . . . . ?
C10 C11 C12 C13 1.0(3) . . . . ?
C11 C12 C13 C14 -1.6(3) . . . . ?
C12 C13 C14 C15 0.6(3) . . . . ?
C12 C13 C14 C19 179.26(19) . . . . ?
C19 C14 C15 C16 1.8(3) . . . . ?
C13 C14 C15 C16 -179.48(18) . . . . ?
C19 C14 C15 C10 -177.70(17) . . . . ?
C13 C14 C15 C10 1.0(3) . . . . ?
O2 C10 C15 C14 178.90(17) . . . . ?
C11 C10 C15 C14 -1.6(3) . . . . ?
O2 C10 C15 C16 -0.6(3) . . . . ?
C11 C10 C15 C16 178.87(19) . . . . ?
C14 C15 C16 C17 0.8(3) . . . . ?
C10 C15 C16 C17 -179.72(18) . . . . ?
C15 C16 C17 C18 -1.4(3) . . . . ?
C16 C17 C18 C19 -0.7(3) . . . . ?
C20 O3 C19 C18 1.9(3) . . . . ?
C20 O3 C19 C14 -176.53(17) . . . . ?
C17 C18 C19 O3 -175.10(18) . . . . ?
C17 C18 C19 C14 3.3(3) . . . . ?
C15 C14 C19 O3 174.70(16) . . . . ?
C13 C14 C19 O3 -4.0(3) . . . . ?
C15 C14 C19 C18 -3.8(3) . . . . ?
C13 C14 C19 C18 177.47(19) . . . . ?
C19 O3 C20 C21 171.79(17) . . . . ?
O3 C20 C21 C22 57.5(3) . . . . ?
C23 O4 C22 C21 -90.0(2) . . . . ?
C20 C21 C22 O4 52.5(3) . . . . ?
C22 O4 C23 C24 -47.3(3) . . . . ?
C22 O4 C23 C28 133.5(2) . . . . ?
O4 C23 C24 C25 171.95(19) . . . . ?
C28 C23 C24 C25 -8.9(3) . . . . ?
C23 C24 C25 C26 -0.7(3) . . . . ?
C24 C25 C26 C27 9.0(3) . . . . ?
C24 C25 C26 N1 -164.58(18) . . . . ?
N2 N1 C26 C25 140.45(18) . . . . ?
N2 N1 C26 C27 -32.7(3) . . . . ?
C25 C26 C27 C28 -7.7(3) . . . . ?
N1 C26 C27 C28 165.11(18) . . . . ?
C26 C27 C28 C23 -1.8(3) . . . . ?
O4 C23 C28 C27 -170.64(18) . . . . ?
C24 C23 C28 C27 10.1(3) . . . . ?
O6 S1 C29 F1 -60.15(19) . . . . ?
O7 S1 C29 F1 178.79(17) . . . . ?
O5 S1 C29 F1 59.59(18) . . . . ?
O6 S1 C29 F3 178.56(18) . . . . ?
O7 S1 C29 F3 57.50(19) . . . . ?
O5 S1 C29 F3 -61.70(18) . . . . ?
O6 S1 C29 F2 59.82(19) . . . . ?
O7 S1 C29 F2 -61.24(18) . . . . ?
O5 S1 C29 F2 179.56(15) . . . . ?
